data_4337787
loop_
_publ_author_name
'Wang, Shichao'
'Ye, Ning'
'Zou, Guohong'

_publ_section_title
;
 Three New Alkaline Beryllium Borates LiBeBO3, Li6Be3B4O12, and
 Li8Be5B6O18 in the Ternary Phase Diagrams Li2O-BeO-B2O3.
;
_journal_issue 5
_journal_name_full 'Inorganic chemistry'
_journal_page_first 2742
_journal_page_last 2748
_journal_paper_doi 10.1021/ic5000843
_journal_volume 53
_journal_year 2014
_chemical_formula_sum 'B6 Be5 Li8 O18'
_chemical_formula_weight 453.43
_chemical_name_systematic
;
 ?
;
_space_group_crystal_system triclinic
_space_group_IT_number 2
_space_group_name_H-M_alt 'P -1'
_symmetry_space_group_name_Hall '-P 1'
_symmetry_space_group_name_H-M 'P -1'
_atom_sites_solution_primary direct
_atom_sites_solution_secondary difmap
_cell_angle_alpha 77.849(13)
_cell_angle_beta 89.420(18)
_cell_angle_gamma 89.210(16)
_cell_formula_units_Z 2
_cell_length_a 4.698(3)
_cell_length_b 11.565(8)
_cell_length_c 11.870(8)
_cell_measurement_reflns_used 1692
_cell_measurement_temperature 293(2)
_cell_measurement_theta_max 27.4835
_cell_measurement_theta_min 3.5115
_cell_volume 630.4(7)
_computing_cell_refinement 'CrystalClear (Rigaku/MSC Inc., 2005)'
_computing_data_collection 'CrystalClear (Rigaku/MSC Inc., 2005)'
_computing_data_reduction 'CrystalClear (Rigaku/MSC Inc., 2005)'
_computing_structure_refinement 'SHELXL-97 (Sheldrick, 1997)'
_computing_structure_solution 'SHELXS-97 (Sheldrick, 1990)'
_diffrn_ambient_temperature 293(2)
_diffrn_detector_area_resol_mean 14.6306
_diffrn_measured_fraction_theta_full 0.97
_diffrn_measured_fraction_theta_max 0.97
_diffrn_measurement_device
;
        Mercury70 (2x2 bin mode)
;
_diffrn_measurement_method CCD_Profile_fitting
_diffrn_orient_matrix_type d*Trek
_diffrn_orient_matrix_UB_11 0.2058
_diffrn_orient_matrix_UB_12 0.0527
_diffrn_orient_matrix_UB_13 -0.0134
_diffrn_orient_matrix_UB_21 0.0215
_diffrn_orient_matrix_UB_22 -0.0849
_diffrn_orient_matrix_UB_23 0.0127
_diffrn_orient_matrix_UB_31 -0.0073
_diffrn_orient_matrix_UB_32 0.0042
_diffrn_orient_matrix_UB_33 -0.0858
_diffrn_radiation_monochromator graphite
_diffrn_radiation_type MoK\a
_diffrn_radiation_wavelength 0.71073
_diffrn_reflns_av_R_equivalents 0.0393
_diffrn_reflns_av_unetI/netI 0.0662
_diffrn_reflns_limit_h_max 6
_diffrn_reflns_limit_h_min -6
_diffrn_reflns_limit_k_max 15
_diffrn_reflns_limit_k_min -14
_diffrn_reflns_limit_l_max 15
_diffrn_reflns_limit_l_min -15
_diffrn_reflns_number 4909
_diffrn_reflns_reduction_process 'Lp corrections applied'
_diffrn_reflns_theta_full 27.51
_diffrn_reflns_theta_max 27.51
_diffrn_reflns_theta_min 2.24
_exptl_absorpt_coefficient_mu 0.21
_exptl_absorpt_correction_T_max 1
_exptl_absorpt_correction_T_min 0.4932
_exptl_absorpt_correction_type multi-scan
_exptl_crystal_colour White
_exptl_crystal_density_diffrn 2.389
_exptl_crystal_density_method 'not measured'
_exptl_crystal_description Prism
_exptl_crystal_F_000 436
_exptl_crystal_size_max 0.5
_exptl_crystal_size_mid 0.1
_exptl_crystal_size_min 0.05
_refine_diff_density_max 0.451
_refine_diff_density_min -0.386
_refine_diff_density_rms 0.095
_refine_ls_extinction_method none
_refine_ls_goodness_of_fit_ref 1.209
_refine_ls_matrix_type full
_refine_ls_number_parameters 334
_refine_ls_number_reflns 2688
_refine_ls_number_restraints 0
_refine_ls_restrained_S_all 1.209
_refine_ls_R_factor_all 0.0711
_refine_ls_R_factor_gt 0.0563
_refine_ls_shift/su_max 0
_refine_ls_shift/su_mean 0
_refine_ls_structure_factor_coef Fsqd
_refine_ls_weighting_details 'calc w=1/[\s^2^(Fo^2^)+(0.0581P)^2^+0.7991P] where P=(Fo^2^+2Fc^2^)/3'
_refine_ls_weighting_scheme calc
_refine_ls_wR_factor_gt 0.1637
_refine_ls_wR_factor_ref 0.1729
_reflns_number_gt 2094
_reflns_number_total 2688
_reflns_threshold_expression >2sigma(I)
_cod_data_source_file ic5000843_si_002.cif
_cod_data_source_block Li8Be5B6O18_P-1
_cod_depositor_comments
;
The following automatic conversions were performed:

'_space_group_crystal_system' value 'Triclinic' changed to
'triclinic' according to
/usr/data/users/saulius/crontab/automatic-downloads/current/ACS/lib/dictionaries/cif_core.dic
dictionary named 'cif_core.dic' version 2.4.2 from
2011-04-26.

'_exptl_absorpt_correction_type' value 'Multi-scan'
changed to 'multi-scan' according to
/usr/data/users/saulius/crontab/automatic-downloads/current/ACS/lib/dictionaries/cif_core.dic
dictionary named 'cif_core.dic' version 2.4.2 from 2011-04-26.

Automatic conversion script
Id: cif_fix_values 2281 2013-09-26 08:29:07Z andrius 
;
_cod_original_cell_volume 630.3(7)
_cod_database_code 4337787

loop_
_symmetry_equiv_pos_as_xyz
'x, y, z'
'-x, -y, -z'

loop_
_atom_site_label
_atom_site_type_symbol
_atom_site_fract_x
_atom_site_fract_y
_atom_site_fract_z
_atom_site_U_iso_or_equiv
_atom_site_adp_type
_atom_site_occupancy
_atom_site_symmetry_multiplicity
_atom_site_calc_flag
Li1 Li 0.1961(12) 0.2597(5) 0.3171(5) 0.0169(13) Uani 1 1 d
Li2 Li 0.3505(15) -0.1244(6) 0.2708(7) 0.0338(17) Uani 1 1 d
Li3 Li 1.3221(13) 0.4271(6) -0.5249(5) 0.0190(13) Uani 1 1 d
Li4 Li 0.1702(13) 0.4357(6) -0.1401(5) 0.0208(13) Uani 1 1 d
Li5 Li 1.3346(13) 0.3233(6) -0.2969(5) 0.0232(14) Uani 1 1 d
Li6 Li -0.3134(16) -0.0089(6) 0.6074(5) 0.0282(15) Uani 1 1 d
Li7 Li -0.3130(13) 0.2427(6) 0.1869(5) 0.0187(13) Uani 1 1 d
Li8 Li 0.7954(13) 0.0711(5) 0.0138(5) 0.0172(13) Uani 1 1 d
Be1 Be 0.8150(9) 0.2805(4) -0.1752(3) 0.0111(8) Uani 1 1 d
Be2 Be 0.1827(9) 0.5974(4) -0.3570(3) 0.0121(9) Uani 1 1 d
Be3 Be 0.8237(9) -0.1593(4) 0.4493(3) 0.0121(9) Uani 1 1 d
Be4 Be 0.6762(9) 0.4336(4) -0.0177(3) 0.0116(9) Uani 1 1 d
Be5 Be 0.3028(9) 0.1050(4) 0.1439(3) 0.0118(9) Uani 1 1 d
B1 B 0.8699(8) 0.3326(3) -0.4152(3) 0.0106(7) Uani 1 1 d
B2 B 0.6612(8) 0.4984(3) -0.2519(3) 0.0115(8) Uani 1 1 d
B3 B -0.3224(8) 0.1823(3) 0.4347(3) 0.0114(7) Uani 1 1 d
B4 B 0.3213(8) 0.1792(3) -0.0809(3) 0.0101(7) Uani 1 1 d
B5 B 0.1573(8) 0.3380(3) 0.0826(3) 0.0110(7) Uani 1 1 d
B6 B 0.8199(8) 0.0073(3) 0.2488(3) 0.0108(7) Uani 1 1 d
O1 O 0.7365(5) 0.4071(2) -0.50728(18) 0.0113(5) Uani 1 1 d
O2 O 1.1479(5) 0.2970(2) -0.42754(18) 0.0137(5) Uani 1 1 d
O3 O 0.7318(5) 0.2976(2) -0.31118(18) 0.0128(5) Uani 1 1 d
O4 O 0.3766(5) 0.4999(2) -0.27343(19) 0.0132(5) Uani 1 1 d
O5 O 0.7582(5) 0.4222(2) -0.14940(18) 0.0119(5) Uani 1 1 d
O6 O 0.8447(5) 0.5690(2) -0.32410(18) 0.0120(5) Uani 1 1 d
O7 O 0.3897(5) 0.1563(2) 0.44054(19) 0.0128(5) Uani 1 1 d
O8 O -0.1444(5) 0.1266(2) 0.5201(2) 0.0165(6) Uani 1 1 d
O9 O -0.2226(5) 0.2645(2) 0.34176(18) 0.0129(5) Uani 1 1 d
O10 O 0.6100(5) 0.1821(2) -0.10420(19) 0.0142(5) Uani 1 1 d
O11 O 0.1470(5) 0.2586(2) -0.15240(18) 0.0127(5) Uani 1 1 d
O12 O 0.2150(5) 0.0986(2) 0.01181(18) 0.0127(5) Uani 1 1 d
O13 O 0.3343(5) 0.4210(2) 0.01160(18) 0.0117(5) Uani 1 1 d
O14 O 0.2749(5) 0.2461(2) 0.15896(18) 0.0114(5) Uani 1 1 d
O15 O -0.1257(5) 0.3578(2) 0.07503(19) 0.0151(5) Uani 1 1 d
O16 O 0.6471(5) 0.0760(2) 0.16704(18) 0.0127(5) Uani 1 1 d
O17 O 0.6922(5) -0.0714(2) 0.33759(19) 0.0148(5) Uani 1 1 d
O18 O 0.1113(5) 0.0178(2) 0.24158(18) 0.0129(5) Uani 1 1 d

loop_
_atom_site_aniso_label
_atom_site_aniso_U_11
_atom_site_aniso_U_22
_atom_site_aniso_U_33
_atom_site_aniso_U_23
_atom_site_aniso_U_13
_atom_site_aniso_U_12
Li1 0.014(3) 0.020(3) 0.013(3) 0.004(2) 0.001(2) 0.005(3)
Li2 0.025(4) 0.021(4) 0.054(5) -0.006(3) -0.009(3) 0.000(3)
Li3 0.016(3) 0.024(3) 0.017(3) -0.002(2) -0.002(2) 0.000(3)
Li4 0.015(3) 0.028(4) 0.015(3) 0.006(2) 0.001(2) -0.004(3)
Li5 0.013(3) 0.033(4) 0.023(3) -0.006(3) -0.003(3) 0.000(3)
Li6 0.035(4) 0.023(4) 0.022(3) 0.006(3) -0.004(3) -0.009(3)
Li7 0.020(3) 0.021(3) 0.016(3) -0.003(2) 0.004(2) -0.001(3)
Li8 0.018(3) 0.019(3) 0.012(3) 0.002(2) 0.000(2) 0.001(3)
Be1 0.009(2) 0.013(2) 0.0100(18) 0.0002(16) 0.0023(15) -0.0015(17)
Be2 0.010(2) 0.013(2) 0.0123(19) 0.0012(16) 0.0023(16) -0.0006(17)
Be3 0.010(2) 0.014(2) 0.0113(18) 0.0004(16) -0.0008(16) 0.0030(17)
Be4 0.010(2) 0.013(2) 0.0100(18) 0.0011(16) 0.0006(16) 0.0005(17)
Be5 0.011(2) 0.013(2) 0.0109(18) -0.0004(16) 0.0013(16) 0.0007(17)
B1 0.0110(18) 0.0097(17) 0.0115(16) -0.0028(13) 0.0004(14) -0.0016(15)
B2 0.0155(19) 0.0108(18) 0.0083(16) -0.0020(14) 0.0012(14) 0.0010(15)
B3 0.0124(18) 0.0103(18) 0.0106(16) -0.0002(14) -0.0011(14) 0.0019(15)
B4 0.0113(18) 0.0107(17) 0.0081(15) -0.0016(13) -0.0017(13) 0.0004(15)
B5 0.0122(18) 0.0124(18) 0.0084(15) -0.0022(14) 0.0020(13) 0.0018(15)
B6 0.0126(18) 0.0081(17) 0.0117(16) -0.0018(13) 0.0006(14) 0.0003(15)
O1 0.0097(11) 0.0129(12) 0.0100(10) 0.0009(9) 0.0003(9) -0.0002(10)
O2 0.0117(12) 0.0168(13) 0.0118(11) -0.0012(9) -0.0001(9) 0.0027(10)
O3 0.0112(12) 0.0152(12) 0.0110(11) -0.0005(9) -0.0004(9) 0.0020(10)
O4 0.0097(12) 0.0134(12) 0.0147(11) 0.0007(9) 0.0005(9) 0.0001(10)
O5 0.0122(12) 0.0114(12) 0.0108(10) 0.0003(9) -0.0019(9) 0.0009(10)
O6 0.0103(12) 0.0129(12) 0.0113(10) 0.0010(9) 0.0010(9) -0.0011(10)
O7 0.0097(12) 0.0146(12) 0.0130(11) -0.0003(9) -0.0001(9) -0.0015(10)
O8 0.0097(12) 0.0186(13) 0.0177(12) 0.0045(10) -0.0032(9) -0.0031(10)
O9 0.0148(12) 0.0123(12) 0.0109(11) -0.0009(9) -0.0005(9) -0.0009(10)
O10 0.0102(12) 0.0155(13) 0.0144(11) 0.0025(9) 0.0005(9) 0.0007(10)
O11 0.0095(12) 0.0149(12) 0.0114(11) 0.0031(9) -0.0003(9) -0.0006(10)
O12 0.0131(12) 0.0141(12) 0.0092(10) 0.0013(9) 0.0002(9) 0.0008(10)
O13 0.0106(12) 0.0119(12) 0.0110(10) 0.0009(9) -0.0007(9) -0.0010(10)
O14 0.0125(12) 0.0097(11) 0.0111(10) -0.0002(9) -0.0009(9) 0.0004(9)
O15 0.0112(12) 0.0191(13) 0.0120(11) 0.0032(9) 0.0009(9) 0.0024(10)
O16 0.0108(12) 0.0140(12) 0.0119(11) 0.0003(9) -0.0002(9) 0.0016(10)
O17 0.0127(12) 0.0165(13) 0.0123(11) 0.0038(9) -0.0001(9) -0.0021(10)
O18 0.0107(12) 0.0143(12) 0.0115(11) 0.0022(9) 0.0004(9) -0.0004(10)

loop_
_atom_type_symbol
_atom_type_description
_atom_type_scat_dispersion_real
_atom_type_scat_dispersion_imag
_atom_type_scat_source
Li Li -0.0003 0.0001 'International Tables Vol C Tables 4.2.6.8 and 6.1.1.4'
Be Be 0.0005 0.0002 'International Tables Vol C Tables 4.2.6.8 and 6.1.1.4'
B B 0.0013 0.0007 'International Tables Vol C Tables 4.2.6.8 and 6.1.1.4'
O O 0.0106 0.006 'International Tables Vol C Tables 4.2.6.8 and 6.1.1.4'

loop_
_geom_angle_atom_site_label_1
_geom_angle_atom_site_label_2
_geom_angle_atom_site_label_3
_geom_angle
_geom_angle_site_symmetry_1
_geom_angle_site_symmetry_3
O7 Li1 O14 119.2(3) . .
O7 Li1 O9 112.9(3) . .
O14 Li1 O9 109.2(3) . .
O7 Li1 O6 118.1(3) . 2_665
O14 Li1 O6 109.5(3) . 2_665
O9 Li1 O6 81.7(2) . 2_665
O7 Li1 Be2 121.0(3) . 2_565
O14 Li1 Be2 119.6(3) . 2_565
O9 Li1 Be2 41.07(16) . 2_565
O6 Li1 Be2 40.86(16) 2_665 2_565
O7 Li1 B3 28.88(14) . 1_655
O14 Li1 B3 105.2(2) . 1_655
O9 Li1 B3 140.0(3) . 1_655
O6 Li1 B3 105.6(3) 2_665 1_655
Be2 Li1 B3 130.0(3) 2_565 1_655
O7 Li1 B5 146.0(3) . .
O14 Li1 B5 27.45(13) . .
O9 Li1 B5 93.7(2) . .
O6 Li1 B5 85.3(2) 2_665 .
Be2 Li1 B5 92.9(2) 2_565 .
B3 Li1 B5 125.8(2) 1_655 .
O7 Li1 Be3 35.48(15) . 2_656
O14 Li1 Be3 150.1(3) . 2_656
O9 Li1 Be3 81.0(2) . 2_656
O6 Li1 Be3 99.6(2) 2_665 2_656
Be2 Li1 Be3 86.9(2) 2_565 2_656
B3 Li1 Be3 59.08(17) 1_655 2_656
B5 Li1 Be3 172.1(3) . 2_656
O7 Li1 Li7 86.0(2) . 1_655
O14 Li1 Li7 44.76(18) . 1_655
O9 Li1 Li7 154.0(3) . 1_655
O6 Li1 Li7 105.9(3) 2_665 1_655
Be2 Li1 Li7 143.0(3) 2_565 1_655
B3 Li1 Li7 63.04(19) 1_655 1_655
B5 Li1 Li7 62.89(19) . 1_655
Be3 Li1 Li7 121.0(2) 2_656 1_655
O7 Li1 B2 121.0(3) . 2_665
O14 Li1 B2 88.1(2) . 2_665
O9 Li1 B2 103.2(2) . 2_665
O6 Li1 B2 26.32(13) 2_665 2_665
Be2 Li1 B2 64.8(2) 2_565 2_665
B3 Li1 B2 97.7(2) 1_655 2_665
B5 Li1 B2 69.17(17) . 2_665
Be3 Li1 B2 117.6(2) 2_656 2_665
Li7 Li1 B2 80.0(2) 1_655 2_665
O7 Li1 Li7 134.6(3) . .
O14 Li1 Li7 66.8(2) . .
O9 Li1 Li7 42.49(18) . .
O6 Li1 Li7 97.6(2) 2_665 .
Be2 Li1 Li7 69.0(2) 2_565 .
B3 Li1 Li7 156.8(3) 1_655 .
B5 Li1 Li7 56.17(18) . .
Be3 Li1 Li7 116.7(3) 2_656 .
Li7 Li1 Li7 111.5(3) 1_655 .
B2 Li1 Li7 103.6(2) 2_665 .
O7 Li1 Li6 41.80(19) . 2_556
O14 Li1 Li6 89.3(3) . 2_556
O9 Li1 Li6 100.9(3) . 2_556
O6 Li1 Li6 159.2(3) 2_665 2_556
Be2 Li1 Li6 136.1(3) 2_565 2_556
B3 Li1 Li6 59.4(2) 1_655 2_556
B5 Li1 Li6 114.9(2) . 2_556
Be3 Li1 Li6 61.0(2) 2_656 2_556
Li7 Li1 Li6 80.9(2) 1_655 2_556
B2 Li1 Li6 155.2(3) 2_665 2_556
Li7 Li1 Li6 98.0(3) . 2_556
O18 Li2 O17 102.5(3) . .
O18 Li2 O3 133.7(4) . 2_655
O17 Li2 O3 117.1(4) . 2_655
O18 Li2 O10 106.4(3) . 2_655
O17 Li2 O10 118.7(4) . 2_655
O3 Li2 O10 75.8(3) 2_655 2_655
O18 Li2 Li6 55.5(3) . 2_556
O17 Li2 Li6 59.6(3) . 2_556
O3 Li2 Li6 126.8(4) 2_655 2_556
O10 Li2 Li6 156.7(4) 2_655 2_556
O18 Li2 Be1 113.8(3) . 2_655
O17 Li2 Be1 141.4(4) . 2_655
O3 Li2 Be1 41.37(18) 2_655 2_655
O10 Li2 Be1 39.35(17) 2_655 2_655
Li6 Li2 Be1 155.7(4) 2_556 2_655
O18 Li2 O8 78.8(3) . 2_556
O17 Li2 O8 81.8(3) . 2_556
O3 Li2 O8 83.8(3) 2_655 2_556
O10 Li2 O8 156.0(4) 2_655 2_556
Li6 Li2 O8 43.5(2) 2_556 2_556
Be1 Li2 O8 116.8(3) 2_655 2_556
O18 Li2 B6 90.7(3) . .
O17 Li2 B6 29.76(15) . .
O3 Li2 B6 135.5(3) 2_655 .
O10 Li2 B6 97.2(3) 2_655 .
Li6 Li2 B6 70.9(3) 2_556 .
Be1 Li2 B6 133.3(3) 2_655 .
O8 Li2 B6 106.3(3) 2_556 .
O18 Li2 Li5 175.9(4) . 2_755
O17 Li2 Li5 80.7(3) . 2_755
O3 Li2 Li5 44.9(2) 2_655 2_755
O10 Li2 Li5 69.7(2) 2_655 2_755
Li6 Li2 Li5 128.6(4) 2_556 2_755
Be1 Li2 Li5 62.5(2) 2_655 2_755
O8 Li2 Li5 104.2(3) 2_556 2_755
B6 Li2 Li5 91.0(3) . 2_755
O18 Li2 Be5 35.54(17) . .
O17 Li2 Be5 86.3(3) . .
O3 Li2 Be5 155.7(4) 2_655 .
O10 Li2 Be5 87.4(3) 2_655 .
Li6 Li2 Be5 69.5(3) 2_556 .
Be1 Li2 Be5 115.9(3) 2_655 .
O8 Li2 Be5 107.6(3) 2_556 .
B6 Li2 Be5 63.1(2) . .
Li5 Li2 Be5 143.4(4) 2_755 .
O18 Li2 Be3 121.5(3) . .
O17 Li2 Be3 28.16(16) . .
O3 Li2 Be3 90.3(3) 2_655 .
O10 Li2 Be3 123.1(3) 2_655 .
Li6 Li2 Be3 67.7(3) 2_556 .
Be1 Li2 Be3 124.0(3) 2_655 .
O8 Li2 Be3 68.7(2) 2_556 .
B6 Li2 Be3 56.46(18) . .
Li5 Li2 Be3 62.5(2) 2_755 .
Be5 Li2 Be3 113.8(3) . .
O18 Li2 Li8 74.5(3) . 2_655
O17 Li2 Li8 124.9(4) . 2_655
O3 Li2 Li8 99.2(3) 2_655 2_655
O10 Li2 Li8 31.89(16) 2_655 2_655
Li6 Li2 Li8 127.0(3) 2_556 2_655
Be1 Li2 Li8 57.8(2) 2_655 2_655
O8 Li2 Li8 145.6(3) 2_556 2_655
B6 Li2 Li8 95.5(3) . 2_655
Li5 Li2 Li8 101.6(3) 2_755 2_655
Be5 Li2 Li8 59.2(2) . 2_655
Be3 Li2 Li8 144.9(3) . 2_655
O2 Li3 O6 104.1(3) . 2_764
O2 Li3 O1 108.0(3) . 1_655
O6 Li3 O1 118.9(3) 2_764 1_655
O2 Li3 O1 119.4(3) . 2_764
O6 Li3 O1 106.3(3) 2_764 2_764
O1 Li3 O1 101.1(3) 1_655 2_764
O2 Li3 Li3 129.2(4) . 2_864
O6 Li3 Li3 126.7(4) 2_764 2_864
O1 Li3 Li3 52.0(2) 1_655 2_864
O1 Li3 Li3 49.1(2) 2_764 2_864
O2 Li3 B2 133.2(3) . 2_764
O6 Li3 B2 30.68(15) 2_764 2_764
O1 Li3 B2 95.2(3) 1_655 2_764
O1 Li3 B2 94.0(2) 2_764 2_764
Li3 Li3 B2 97.3(3) 2_864 2_764
O2 Li3 B1 30.68(14) . .
O6 Li3 B1 92.9(3) 2_764 .
O1 Li3 B1 136.5(3) 1_655 .
O1 Li3 B1 96.9(2) 2_764 .
Li3 Li3 B1 130.9(4) 2_864 .
B2 Li3 B1 122.8(3) 2_764 .
O2 Li3 Li5 43.4(2) . .
O6 Li3 Li5 147.4(4) 2_764 .
O1 Li3 Li5 81.4(2) 1_655 .
O1 Li3 Li5 93.0(3) 2_764 .
Li3 Li3 Li5 85.8(3) 2_864 .
B2 Li3 Li5 172.7(3) 2_764 .
B1 Li3 Li5 58.2(2) . .
O2 Li3 Be2 121.8(3) . 2_764
O6 Li3 Be2 82.1(2) 2_764 2_764
O1 Li3 Be2 36.84(15) 1_655 2_764
O1 Li3 Be2 113.4(3) 2_764 2_764
Li3 Li3 Be2 72.7(3) 2_864 2_764
B2 Li3 Be2 60.57(18) 2_764 2_764
B1 Li3 Be2 149.6(3) . 2_764
Li5 Li3 Be2 114.5(3) . 2_764
O2 Li3 Be2 77.4(2) . 2_664
O6 Li3 Be2 35.01(15) 2_764 2_664
O1 Li3 Be2 150.7(3) 1_655 2_664
O1 Li3 Be2 100.8(2) 2_764 2_664
Li3 Li3 Be2 145.3(4) 2_864 2_664
B2 Li3 Be2 63.99(18) 2_764 2_664
B1 Li3 Be2 58.77(18) . 2_664
Li5 Li3 Be2 116.6(3) . 2_664
Be2 Li3 Be2 115.3(2) 2_764 2_664
O2 Li3 Li1 75.9(2) . 1_654
O6 Li3 Li1 40.70(17) 2_764 1_654
O1 Li3 Li1 101.4(3) 1_655 1_654
O1 Li3 Li1 146.6(3) 2_764 1_654
Li3 Li3 Li1 145.4(4) 2_864 1_654
B2 Li3 Li1 59.65(18) 2_764 1_654
B1 Li3 Li1 83.3(2) . 1_654
Li5 Li3 Li1 114.5(3) . 1_654
Be2 Li3 Li1 73.4(2) 2_764 1_654
Be2 Li3 Li1 50.92(17) 2_664 1_654
O2 Li3 Be3 26.75(14) . 2_755
O6 Li3 Be3 90.0(2) 2_764 2_755
O1 Li3 Be3 96.3(2) 1_655 2_755
O1 Li3 Be3 146.1(3) 2_764 2_755
Li3 Li3 Be3 138.7(4) 2_864 2_755
B2 Li3 Be3 113.2(2) 2_764 2_755
B1 Li3 Be3 51.91(16) . 2_755
Li5 Li3 Be3 61.1(2) . 2_755
Be2 Li3 Be3 97.9(2) 2_764 2_755
Be2 Li3 Be3 75.5(2) 2_664 2_755
Li1 Li3 Be3 53.52(17) 1_654 2_755
O4 Li4 O13 121.3(3) . .
O4 Li4 O5 119.1(3) . 1_455
O13 Li4 O5 117.6(3) . 1_455
O4 Li4 O11 101.3(3) . .
O13 Li4 O11 101.3(3) . .
O5 Li4 O11 80.7(3) 1_455 .
O4 Li4 Be1 111.7(3) . 1_455
O13 Li4 Be1 119.4(3) . 1_455
O5 Li4 Be1 42.83(17) 1_455 1_455
O11 Li4 Be1 38.31(16) . 1_455
O4 Li4 Li5 54.2(2) . 1_455
O13 Li4 Li5 126.4(3) . 1_455
O5 Li4 Li5 100.6(3) 1_455 1_455
O11 Li4 Li5 47.2(2) . 1_455
Be1 Li4 Li5 66.3(2) 1_455 1_455
O4 Li4 B5 149.9(3) . .
O13 Li4 B5 31.24(14) . .
O5 Li4 B5 90.9(2) 1_455 .
O11 Li4 B5 81.4(2) . .
Be1 Li4 B5 89.1(2) 1_455 .
Li5 Li4 B5 123.3(3) 1_455 .
O4 Li4 O15 93.3(3) . 2_565
O13 Li4 O15 70.5(2) . 2_565
O5 Li4 O15 92.3(3) 1_455 2_565
O11 Li4 O15 165.4(3) . 2_565
Be1 Li4 O15 134.8(3) 1_455 2_565
Li5 Li4 O15 147.3(3) 1_455 2_565
B5 Li4 O15 86.0(2) . 2_565
O4 Li4 B2 28.30(14) . .
O13 Li4 B2 94.2(3) . .
O5 Li4 B2 147.4(3) 1_455 .
O11 Li4 B2 100.9(3) . .
Be1 Li4 B2 127.8(3) 1_455 .
Li5 Li4 B2 61.6(2) 1_455 .
B5 Li4 B2 121.6(3) . .
O15 Li4 B2 91.8(2) 2_565 .
O4 Li4 Be4 147.8(3) . 1_455
O13 Li4 Be4 81.9(2) . 1_455
O5 Li4 Be4 36.52(15) 1_455 1_455
O11 Li4 Be4 94.7(3) . 1_455
Be1 Li4 Be4 66.3(2) 1_455 1_455
Li5 Li4 Be4 132.4(3) 1_455 1_455
B5 Li4 Be4 59.84(18) . 1_455
O15 Li4 Be4 72.53(19) 2_565 1_455
B2 Li4 Be4 164.3(3) . 1_455
O4 Li4 Be4 104.9(3) . 2_665
O13 Li4 Be4 37.70(16) . 2_665
O5 Li4 Be4 112.1(3) 1_455 2_665
O11 Li4 Be4 138.9(3) . 2_665
Be1 Li4 Be4 142.8(3) 1_455 2_665
Li5 Li4 Be4 147.3(3) 1_455 2_665
B5 Li4 Be4 60.36(18) . 2_665
O15 Li4 Be4 33.47(12) 2_565 2_665
B2 Li4 Be4 88.2(2) . 2_665
Be4 Li4 Be4 79.4(2) 1_455 2_665
O4 Li4 B2 91.3(2) . 1_455
O13 Li4 B2 139.6(3) . 1_455
O5 Li4 B2 29.08(14) 1_455 1_455
O11 Li4 B2 94.1(2) . 1_455
Be1 Li4 B2 58.01(18) 1_455 1_455
Li5 Li4 B2 91.2(2) 1_455 1_455
B5 Li4 B2 118.5(3) . 1_455
O15 Li4 B2 85.6(2) 2_565 1_455
B2 Li4 B2 119.4(2) . 1_455
Be4 Li4 B2 59.57(18) 1_455 1_455
Be4 Li4 B2 116.2(3) 2_665 1_455
O2 Li5 O3 109.9(3) . 1_655
O2 Li5 O11 114.8(4) . 1_655
O3 Li5 O11 119.0(3) 1_655 1_655
O2 Li5 O4 119.1(3) . 1_655
O3 Li5 O4 94.5(3) 1_655 1_655
O11 Li5 O4 97.8(3) 1_655 1_655
O2 Li5 Li4 130.8(3) . 1_655
O3 Li5 Li4 117.0(3) 1_655 1_655
O11 Li5 Li4 52.6(2) 1_655 1_655
O4 Li5 Li4 45.3(2) 1_655 1_655
O2 Li5 B1 30.88(14) . .
O3 Li5 B1 140.4(3) 1_655 .
O11 Li5 B1 93.5(3) 1_655 .
O4 Li5 B1 103.3(3) 1_655 .
Li4 Li5 B1 100.3(3) 1_655 .
O2 Li5 Be1 144.1(3) . 1_655
O3 Li5 Be1 37.21(16) 1_655 1_655
O11 Li5 Be1 84.9(2) 1_655 1_655
O4 Li5 Be1 85.0(2) 1_655 1_655
Li4 Li5 Be1 85.2(2) 1_655 1_655
B1 Li5 Be1 171.8(3) . 1_655
O2 Li5 Li2 94.0(3) . 2_755
O3 Li5 Li2 48.2(2) 1_655 2_755
O11 Li5 Li2 88.9(3) 1_655 2_755
O4 Li5 Li2 138.5(3) 1_655 2_755
Li4 Li5 Li2 128.2(3) 1_655 2_755
B1 Li5 Li2 117.2(3) . 2_755
Be1 Li5 Li2 54.8(2) 1_655 2_755
O2 Li5 B2 134.5(3) . 1_655
O3 Li5 B2 65.6(2) 1_655 1_655
O11 Li5 B2 104.7(3) 1_655 1_655
O4 Li5 B2 29.88(13) 1_655 1_655
Li4 Li5 B2 60.8(2) 1_655 1_655
B1 Li5 B2 130.5(3) . 1_655
Be1 Li5 B2 57.55(18) 1_655 1_655
Li2 Li5 B2 108.9(3) 2_755 1_655
O2 Li5 Li3 43.8(2) . .
O3 Li5 Li3 88.9(3) 1_655 .
O11 Li5 Li3 151.6(3) 1_655 .
O4 Li5 Li3 84.2(3) 1_655 .
Li4 Li5 Li3 121.6(3) 1_655 .
B1 Li5 Li3 58.7(2) . .
Be1 Li5 Li3 123.5(3) 1_655 .
Li2 Li5 Li3 108.5(3) 2_755 .
B2 Li5 Li3 91.1(3) 1_655 .
O2 Li5 B4 126.2(3) . 1_655
O3 Li5 B4 91.7(3) 1_655 1_655
O11 Li5 B4 27.85(14) 1_655 1_655
O4 Li5 B4 106.8(3) 1_655 1_655
Li4 Li5 B4 67.7(2) 1_655 1_655
B1 Li5 B4 115.7(3) . 1_655
Be1 Li5 B4 60.50(18) 1_655 1_655
Li2 Li5 B4 64.4(2) 2_755 1_655
B2 Li5 B4 99.2(2) 1_655 1_655
Li3 Li5 B4 168.9(3) . 1_655
O2 Li5 Be1 88.2(3) . .
O3 Li5 Be1 151.4(3) 1_655 .
O11 Li5 Be1 32.91(15) 1_655 .
O4 Li5 Be1 95.5(2) 1_655 .
Li4 Li5 Be1 56.5(2) 1_655 .
B1 Li5 Be1 61.97(19) . .
Be1 Li5 Be1 117.4(3) 1_655 .
Li2 Li5 Be1 110.7(3) 2_755 .
B2 Li5 Be1 117.2(3) 1_655 .
Li3 Li5 Be1 118.7(3) . .
B4 Li5 Be1 59.78(18) 1_655 .
O8 Li6 O7 127.4(4) . 2_556
O8 Li6 O18 99.6(3) . 2_556
O7 Li6 O18 118.1(3) 2_556 2_556
O8 Li6 O17 98.9(3) . 2_556
O7 Li6 O17 112.7(4) 2_556 2_556
O18 Li6 O17 93.8(3) 2_556 2_556
O8 Li6 Li2 77.5(3) . 2_556
O7 Li6 Li2 154.8(4) 2_556 2_556
O18 Li6 Li2 52.7(2) 2_556 2_556
O17 Li6 Li2 51.7(2) 2_556 2_556
O8 Li6 B3 28.45(15) . .
O7 Li6 B3 114.0(3) 2_556 .
O18 Li6 B3 124.3(3) 2_556 .
O17 Li6 B3 83.3(2) 2_556 .
Li2 Li6 B3 85.8(3) 2_556 .
O8 Li6 B3 136.2(3) . 2_456
O7 Li6 B3 27.56(14) 2_556 2_456
O18 Li6 B3 123.8(3) 2_556 2_456
O17 Li6 B3 85.1(3) 2_556 2_456
Li2 Li6 B3 132.1(4) 2_556 2_456
B3 Li6 B3 111.4(2) . 2_456
O8 Li6 Be3 95.7(3) . 1_455
O7 Li6 Be3 33.31(17) 2_556 1_455
O18 Li6 Be3 123.6(3) 2_556 1_455
O17 Li6 Be3 136.6(3) 2_556 1_455
Li2 Li6 Be3 170.8(4) 2_556 1_455
B3 Li6 Be3 91.0(2) . 1_455
B3 Li6 Be3 57.05(18) 2_456 1_455
O8 Li6 Li1 139.6(4) . 2_556
O7 Li6 Li1 40.95(19) 2_556 2_556
O18 Li6 Li1 77.2(2) 2_556 2_556
O17 Li6 Li1 121.4(3) 2_556 2_556
Li2 Li6 Li1 124.7(3) 2_556 2_556
B3 Li6 Li1 148.2(3) . 2_556
B3 Li6 Li1 57.0(2) 2_456 2_556
Be3 Li6 Li1 57.4(2) 1_455 2_556
O8 Li6 Be5 130.2(3) . 2_556
O7 Li6 Be5 97.4(3) 2_556 2_556
O18 Li6 Be5 32.57(15) 2_556 2_556
O17 Li6 Be5 79.0(2) 2_556 2_556
Li2 Li6 Be5 62.4(3) 2_556 2_556
B3 Li6 Be5 148.0(3) . 2_556
B3 Li6 Be5 93.4(2) 2_456 2_556
Be3 Li6 Be5 120.0(3) 1_455 2_556
Li1 Li6 Be5 62.70(19) 2_556 2_556
O8 Li6 Be3 28.07(16) . 2_656
O7 Li6 Be3 130.7(3) 2_556 2_656
O18 Li6 Be3 74.9(2) 2_556 2_656
O17 Li6 Be3 113.5(3) 2_556 2_656
Li2 Li6 Be3 72.8(3) 2_556 2_656
B3 Li6 Be3 56.51(18) . 2_656
B3 Li6 Be3 154.0(3) 2_456 2_656
Be3 Li6 Be3 98.3(2) 1_455 2_656
Li1 Li6 Be3 119.2(3) 2_556 2_656
Be5 Li6 Be3 107.4(2) 2_556 2_656
O8 Li6 Be3 78.0(3) . 2_556
O7 Li6 Be3 109.7(3) 2_556 2_556
O18 Li6 Be3 118.6(3) 2_556 2_556
O17 Li6 Be3 30.25(14) 2_556 2_556
Li2 Li6 Be3 67.5(3) 2_556 2_556
B3 Li6 Be3 55.77(18) . 2_556
B3 Li6 Be3 85.5(2) 2_456 2_556
Be3 Li6 Be3 117.6(2) 1_455 2_556
Li1 Li6 Be3 139.2(3) 2_556 2_556
Be5 Li6 Be3 109.2(3) 2_556 2_556
Be3 Li6 Be3 101.5(2) 2_656 2_556
O15 Li7 O9 110.0(3) . .
O15 Li7 O14 110.9(3) . 1_455
O9 Li7 O14 112.4(3) . 1_455
O15 Li7 O16 121.4(3) . 1_455
O9 Li7 O16 116.9(3) . 1_455
O14 Li7 O16 81.9(3) 1_455 1_455
O15 Li7 Be5 125.0(3) . 1_455
O9 Li7 Be5 124.1(3) . 1_455
O14 Li7 Be5 41.27(17) 1_455 1_455
O16 Li7 Be5 40.64(16) 1_455 1_455
O15 Li7 B5 28.58(14) . .
O9 Li7 B5 97.2(3) . .
O14 Li7 B5 138.7(3) 1_455 .
O16 Li7 B5 110.5(3) 1_455 .
Be5 Li7 B5 136.1(3) 1_455 .
O15 Li7 B6 127.0(3) . 1_455
O9 Li7 B6 90.9(2) . 1_455
O14 Li7 B6 104.1(3) 1_455 1_455
O16 Li7 B6 29.01(13) 1_455 1_455
Be5 Li7 B6 65.2(2) 1_455 1_455
B5 Li7 B6 103.7(2) . 1_455
O15 Li7 Li1 130.7(3) . 1_455
O9 Li7 Li1 68.2(2) . 1_455
O14 Li7 Li1 44.26(18) 1_455 1_455
O16 Li7 Li1 99.1(3) 1_455 1_455
Be5 Li7 Li1 69.0(2) 1_455 1_455
B5 Li7 Li1 150.4(3) . 1_455
B6 Li7 Li1 102.2(3) 1_455 1_455
O15 Li7 Li1 82.4(3) . .
O9 Li7 Li1 43.26(18) . .
O14 Li7 Li1 155.6(3) 1_455 .
O16 Li7 Li1 109.2(3) 1_455 .
Be5 Li7 Li1 145.2(3) 1_455 .
B5 Li7 Li1 59.2(2) . .
B6 Li7 Li1 81.4(2) 1_455 .
Li1 Li7 Li1 111.5(3) 1_455 .
O15 Li7 Be4 28.98(15) . 1_455
O9 Li7 Be4 124.1(3) . 1_455
O14 Li7 Be4 81.9(2) 1_455 1_455
O16 Li7 Be4 118.6(3) 1_455 1_455
Be5 Li7 Be4 102.6(2) 1_455 1_455
B5 Li7 Be4 57.21(17) . 1_455
B6 Li7 Be4 139.8(2) 1_455 1_455
Li1 Li7 Be4 108.6(2) 1_455 1_455
Li1 Li7 Be4 109.5(3) . 1_455
O15 Li7 Be2 86.0(2) . 2_565
O9 Li7 Be2 28.74(14) . 2_565
O14 Li7 Be2 109.1(2) 1_455 2_565
O16 Li7 Be2 145.6(3) 1_455 2_565
Be5 Li7 Be2 140.4(3) 1_455 2_565
B5 Li7 Be2 83.1(2) . 2_565
B6 Li7 Be2 118.6(2) 1_455 2_565
Li1 Li7 Be2 72.0(2) 1_455 2_565
Li1 Li7 Be2 49.79(17) . 2_565
Be4 Li7 Be2 95.5(2) 1_455 2_565
O15 Li7 Li8 85.5(2) . 1_455
O9 Li7 Li8 142.7(3) . 1_455
O14 Li7 Li8 91.6(2) 1_455 1_455
O16 Li7 Li8 36.06(16) 1_455 1_455
Be5 Li7 Li8 58.20(19) 1_455 1_455
B5 Li7 Li8 80.3(2) . 1_455
B6 Li7 Li8 54.50(17) 1_455 1_455
Li1 Li7 Li8 127.1(3) 1_455 1_455
Li1 Li7 Li8 110.3(2) . 1_455
Be4 Li7 Li8 86.0(2) 1_455 1_455
Be2 Li7 Li8 159.3(3) 2_565 1_455
O10 Li8 O16 112.4(3) . .
O10 Li8 O12 111.2(3) . 1_655
O16 Li8 O12 108.5(3) . 1_655
O10 Li8 O12 113.2(3) . 2_655
O16 Li8 O12 109.9(3) . 2_655
O12 Li8 O12 101.0(3) 1_655 2_655
O10 Li8 Li8 126.4(4) . 2_755
O16 Li8 Li8 121.2(4) . 2_755
O12 Li8 Li8 51.4(2) 1_655 2_755
O12 Li8 Li8 49.7(2) 2_655 2_755
O10 Li8 B4 29.30(14) . .
O16 Li8 B4 90.0(2) . .
O12 Li8 B4 139.0(3) 1_655 .
O12 Li8 B4 106.4(3) 2_655 .
Li8 Li8 B4 144.3(4) 2_755 .
O10 Li8 B6 140.3(3) . .
O16 Li8 B6 28.51(13) . .
O12 Li8 B6 88.4(2) 1_655 .
O12 Li8 B6 95.3(2) 2_655 .
Li8 Li8 B6 92.9(3) 2_755 .
B4 Li8 B6 118.1(2) . .
O10 Li8 Be5 83.3(2) . .
O16 Li8 Be5 34.74(15) . .
O12 Li8 Be5 139.8(3) 1_655 .
O12 Li8 Be5 107.2(3) 2_655 .
Li8 Li8 Be5 146.0(4) 2_755 .
B4 Li8 Be5 56.78(16) . .
B6 Li8 Be5 61.49(17) . .
O10 Li8 Be5 128.2(3) . 1_655
O16 Li8 Be5 76.1(2) . 1_655
O12 Li8 Be5 32.50(14) 1_655 1_655
O12 Li8 Be5 110.4(2) 2_655 1_655
Li8 Li8 Be5 67.8(3) 2_755 1_655
B4 Li8 Be5 143.1(3) . 1_655
B6 Li8 Be5 57.27(16) . 1_655
Be5 Li8 Be5 109.1(2) . 1_655
O10 Li8 Be1 29.71(15) . .
O16 Li8 Be1 122.9(3) . .
O12 Li8 Be1 81.5(2) 1_655 .
O12 Li8 Be1 123.3(2) 2_655 .
Li8 Li8 Be1 108.9(3) 2_755 .
B4 Li8 Be1 58.08(17) . .
B6 Li8 Be1 141.2(3) . .
Be5 Li8 Be1 104.9(2) . .
Be5 Li8 Be1 101.2(2) 1_655 .
O10 Li8 Be5 84.7(2) . 2_655
O16 Li8 Be5 131.3(3) . 2_655
O12 Li8 Be5 106.2(2) 1_655 2_655
O12 Li8 Be5 29.38(13) 2_655 2_655
Li8 Li8 Be5 61.6(2) 2_755 2_655
B4 Li8 Be5 85.32(19) . 2_655
B6 Li8 Be5 123.8(2) . 2_655
Be5 Li8 Be5 112.5(2) . 2_655
Be5 Li8 Be5 129.4(2) 1_655 2_655
Be1 Li8 Be5 94.9(2) . 2_655
O10 Li8 Li7 89.6(2) . 1_655
O16 Li8 Li7 37.13(18) . 1_655
O12 Li8 Li7 91.8(2) 1_655 1_655
O12 Li8 Li7 147.0(3) 2_655 1_655
Li8 Li8 Li7 133.7(4) 2_755 1_655
B4 Li8 Li7 81.4(2) . 1_655
B6 Li8 Li7 54.44(17) . 1_655
Be5 Li8 Li7 49.74(18) . 1_655
Be5 Li8 Li7 66.84(19) 1_655 1_655
Be1 Li8 Li7 88.4(2) . 1_655
Be5 Li8 Li7 162.0(3) 2_655 1_655
O11 Be1 O10 115.8(3) 1_655 .
O11 Be1 O3 113.0(3) 1_655 .
O10 Be1 O3 107.2(3) . .
O11 Be1 O5 103.1(3) 1_655 .
O10 Be1 O5 114.5(3) . .
O3 Be1 O5 102.4(2) . .
O11 Be1 Li2 107.2(3) 1_655 2_655
O10 Be1 Li2 62.1(2) . 2_655
O3 Be1 Li2 54.0(2) . 2_655
O5 Be1 Li2 147.2(3) . 2_655
O11 Be1 Li4 54.3(2) 1_655 1_655
O10 Be1 Li4 139.6(3) . 1_655
O3 Be1 Li4 112.3(3) . 1_655
O5 Be1 Li4 49.4(2) . 1_655
Li2 Be1 Li4 153.9(3) 2_655 1_655
O11 Be1 Li5 157.6(3) 1_655 1_455
O10 Be1 Li5 78.5(2) . 1_455
O3 Be1 Li5 44.55(19) . 1_455
O5 Be1 Li5 84.5(2) . 1_455
Li2 Be1 Li5 62.7(2) 2_655 1_455
Li4 Be1 Li5 126.2(3) 1_655 1_455
O11 Be1 Li5 41.17(18) 1_655 .
O10 Be1 Li5 145.6(3) . .
O3 Be1 Li5 74.7(2) . .
O5 Be1 Li5 98.0(2) . .
Li2 Be1 Li5 96.6(3) 2_655 .
Li4 Be1 Li5 57.3(2) 1_655 .
Li5 Be1 Li5 117.4(3) 1_455 .
O11 Be1 Li8 80.1(2) 1_655 .
O10 Be1 Li8 36.19(17) . .
O3 Be1 Li8 130.9(3) . .
O5 Be1 Li8 121.0(2) . .
Li2 Be1 Li8 76.9(2) 2_655 .
Li4 Be1 Li8 113.0(2) 1_655 .
Li5 Be1 Li8 114.3(2) 1_455 .
Li5 Be1 Li8 116.7(2) . .
O4 Be2 O6 108.4(3) . 1_455
O4 Be2 O9 115.2(3) . 2_565
O6 Be2 O9 104.2(2) 1_455 2_565
O4 Be2 O1 108.3(3) . 2_664
O6 Be2 O1 113.2(3) 1_455 2_664
O9 Be2 O1 107.8(3) 2_565 2_664
O4 Be2 Li1 132.5(3) . 2_565
O6 Be2 Li1 52.6(2) 1_455 2_565
O9 Be2 Li1 51.9(2) 2_565 2_565
O1 Be2 Li1 119.3(3) 2_664 2_565
O4 Be2 Li3 73.0(2) . 2_764
O6 Be2 Li3 153.2(3) 1_455 2_764
O9 Be2 Li3 98.8(3) 2_565 2_764
O1 Be2 Li3 45.15(17) 2_664 2_764
Li1 Be2 Li3 145.3(3) 2_565 2_764
O4 Be2 Li3 130.7(3) . 2_664
O6 Be2 Li3 42.74(18) 1_455 2_664
O9 Be2 Li3 111.3(2) 2_565 2_664
O1 Be2 Li3 71.1(2) 2_664 2_664
Li1 Be2 Li3 69.0(2) 2_565 2_664
Li3 Be2 Li3 115.3(2) 2_764 2_664
O4 Be2 Li4 38.23(18) . .
O6 Be2 Li4 72.9(2) 1_455 .
O9 Be2 Li4 111.6(2) 2_565 .
O1 Be2 Li4 137.1(3) 2_664 .
Li1 Be2 Li4 98.5(2) 2_565 .
Li3 Be2 Li4 111.1(2) 2_764 .
Li3 Be2 Li4 108.5(2) 2_664 .
O4 Be2 Li7 85.1(2) . 2_565
O6 Be2 Li7 99.6(2) 1_455 2_565
O9 Be2 Li7 34.61(16) 2_565 2_565
O1 Be2 Li7 137.2(3) 2_664 2_565
Li1 Be2 Li7 61.2(2) 2_565 2_565
Li3 Be2 Li7 107.2(2) 2_764 2_565
Li3 Be2 Li7 130.1(2) 2_664 2_565
Li4 Be2 Li7 77.4(2) . 2_565
O17 Be3 O8 113.9(3) . 2_656
O17 Be3 O7 108.0(3) . 2_656
O8 Be3 O7 109.8(3) 2_656 2_656
O17 Be3 O2 110.7(3) . 2_755
O8 Be3 O2 104.4(2) 2_656 2_755
O7 Be3 O2 110.0(3) 2_656 2_755
O17 Be3 Li1 150.4(3) . 2_656
O8 Be3 Li1 82.6(2) 2_656 2_656
O7 Be3 Li1 42.47(17) 2_656 2_656
O2 Be3 Li1 86.8(2) 2_755 2_656
O17 Be3 Li6 95.4(2) . 1_655
O8 Be3 Li6 81.2(2) 2_656 1_655
O7 Be3 Li6 40.50(19) 2_656 1_655
O2 Be3 Li6 147.3(3) 2_755 1_655
Li1 Be3 Li6 61.7(2) 2_656 1_655
O17 Be3 Li5 76.8(2) . 2_755
O8 Be3 Li5 126.1(2) 2_656 2_755
O7 Be3 Li5 116.4(3) 2_656 2_755
O2 Be3 Li5 34.53(17) 2_755 2_755
Li1 Be3 Li5 114.3(2) 2_656 2_755
Li6 Be3 Li5 152.5(3) 1_655 2_755
O17 Be3 Li6 81.1(2) . 2_656
O8 Be3 Li6 32.86(18) 2_656 2_656
O7 Be3 Li6 121.4(3) 2_656 2_656
O2 Be3 Li6 120.5(3) 2_755 2_656
Li1 Be3 Li6 111.2(2) 2_656 2_656
Li6 Be3 Li6 81.7(2) 1_655 2_656
Li5 Be3 Li6 122.0(2) 2_755 2_656
O17 Be3 Li2 34.95(19) . .
O8 Be3 Li2 147.0(3) 2_656 .
O7 Be3 Li2 95.1(2) 2_656 .
O2 Be3 Li2 86.1(2) 2_755 .
Li1 Be3 Li2 129.7(3) 2_656 .
Li6 Be3 Li2 106.9(2) 1_655 .
Li5 Be3 Li2 52.7(2) 2_755 .
Li6 Be3 Li2 115.2(2) 2_656 .
O17 Be3 Li6 42.26(18) . 2_556
O8 Be3 Li6 127.5(3) 2_656 2_556
O7 Be3 Li6 65.7(2) 2_656 2_556
O2 Be3 Li6 126.9(3) 2_755 2_556
Li1 Be3 Li6 108.1(2) 2_656 2_556
Li6 Be3 Li6 62.4(2) 1_655 2_556
Li5 Be3 Li6 96.7(2) 2_755 2_556
Li6 Be3 Li6 101.5(2) 2_656 2_556
Li2 Be3 Li6 44.8(2) . 2_556
O17 Be3 Li3 124.3(3) . 2_755
O8 Be3 Li3 114.5(2) 2_656 2_755
O7 Be3 Li3 79.5(2) 2_656 2_755
O2 Be3 Li3 30.53(16) 2_755 2_755
Li1 Be3 Li3 61.59(19) 2_656 2_755
Li6 Be3 Li3 117.6(2) 1_655 2_755
Li5 Be3 Li3 52.83(19) 2_755 2_755
Li6 Be3 Li3 142.8(2) 2_656 2_755
Li2 Be3 Li3 90.5(2) . 2_755
Li6 Be3 Li3 115.6(2) 2_556 2_755
O15 Be4 O5 113.2(3) 1_655 .
O15 Be4 O13 114.9(3) 1_655 .
O5 Be4 O13 113.6(3) . .
O15 Be4 O13 113.1(3) 1_655 2_665
O5 Be4 O13 108.8(3) . 2_665
O13 Be4 O13 91.2(2) . 2_665
O15 Be4 Be4 125.5(3) 1_655 2_665
O5 Be4 Be4 121.1(3) . 2_665
O13 Be4 Be4 46.59(17) . 2_665
O13 Be4 Be4 44.61(17) 2_665 2_665
O15 Be4 Li4 79.2(2) 1_655 1_655
O5 Be4 Li4 45.12(18) . 1_655
O13 Be4 Li4 158.6(3) . 1_655
O13 Be4 Li4 97.9(2) 2_665 1_655
Be4 Be4 Li4 139.0(3) 2_665 1_655
O15 Be4 Li4 70.3(2) 1_655 2_665
O5 Be4 Li4 138.9(3) . 2_665
O13 Be4 Li4 99.4(2) . 2_665
O13 Be4 Li4 44.28(18) 2_665 2_665
Be4 Be4 Li4 66.1(2) 2_665 2_665
Li4 Be4 Li4 100.6(2) 1_655 2_665
O15 Be4 Li4 144.8(3) 1_655 .
O5 Be4 Li4 71.9(2) . .
O13 Be4 Li4 42.66(18) . .
O13 Be4 Li4 96.3(2) 2_665 .
Be4 Be4 Li4 64.1(2) 2_665 .
Li4 Be4 Li4 116.7(3) 1_655 .
Li4 Be4 Li4 130.15(18) 2_665 .
O15 Be4 Li7 35.91(18) 1_655 1_655
O5 Be4 Li7 126.3(3) . 1_655
O13 Be4 Li7 79.7(2) . 1_655
O13 Be4 Li7 123.2(2) 2_665 1_655
Be4 Be4 Li7 105.8(3) 2_665 1_655
Li4 Be4 Li7 110.6(2) 1_655 1_655
Li4 Be4 Li7 81.8(2) 2_665 1_655
Li4 Be4 Li7 111.6(2) . 1_655
O18 Be5 O12 112.8(3) . .
O18 Be5 O16 110.2(3) . .
O12 Be5 O16 111.3(3) . .
O18 Be5 O14 110.9(3) . .
O12 Be5 O14 108.9(3) . .
O16 Be5 O14 102.2(3) . .
O18 Be5 Li7 124.9(3) . 1_655
O12 Be5 Li7 122.3(3) . 1_655
O16 Be5 Li7 51.8(2) . 1_655
O14 Be5 Li7 50.5(2) . 1_655
O18 Be5 Li2 43.8(2) . .
O12 Be5 Li2 107.9(3) . .
O16 Be5 Li2 72.6(2) . .
O14 Be5 Li2 141.9(3) . .
Li7 Be5 Li2 114.0(3) 1_655 .
O18 Be5 Li8 134.0(3) . .
O12 Be5 Li8 69.7(2) . .
O16 Be5 Li8 42.08(17) . .
O14 Be5 Li8 111.0(3) . .
Li7 Be5 Li8 72.1(2) 1_655 .
Li2 Be5 Li8 90.6(2) . .
O18 Be5 Li6 41.57(19) . 2_556
O12 Be5 Li6 152.2(3) . 2_556
O16 Be5 Li6 78.0(2) . 2_556
O14 Be5 Li6 93.8(2) . 2_556
Li7 Be5 Li6 84.5(2) 1_655 2_556
Li2 Be5 Li6 48.2(2) . 2_556
Li8 Be5 Li6 117.7(2) . 2_556
O18 Be5 Li8 77.9(2) . 1_455
O12 Be5 Li8 40.87(17) . 1_455
O16 Be5 Li8 147.2(2) . 1_455
O14 Be5 Li8 104.2(2) . 1_455
Li7 Be5 Li8 148.7(3) 1_655 1_455
Li2 Be5 Li8 97.3(2) . 1_455
Li8 Be5 Li8 109.1(2) . 1_455
Li6 Be5 Li8 119.0(2) 2_556 1_455
O18 Be5 Li1 78.5(2) . .
O12 Be5 Li1 139.5(2) . .
O16 Be5 Li1 99.3(2) . .
O14 Be5 Li1 36.30(16) . .
Li7 Be5 Li1 59.3(2) 1_655 .
Li2 Be5 Li1 106.1(2) . .
Li8 Be5 Li1 131.3(2) . .
Li6 Be5 Li1 58.2(2) 2_556 .
Li8 Be5 Li1 113.5(2) 1_455 .
O18 Be5 Li8 87.2(2) . 2_655
O12 Be5 Li8 37.75(17) . 2_655
O16 Be5 Li8 97.1(2) . 2_655
O14 Be5 Li8 146.4(2) . 2_655
Li7 Be5 Li8 139.5(2) 1_655 2_655
Li2 Be5 Li8 70.3(2) . 2_655
Li8 Be5 Li8 67.5(2) . 2_655
Li6 Be5 Li8 117.1(2) 2_556 2_655
Li8 Be5 Li8 50.6(2) 1_455 2_655
Li1 Be5 Li8 161.1(2) . 2_655
O3 B1 O2 119.8(3) . .
O3 B1 O1 120.8(3) . .
O2 B1 O1 119.3(3) . .
O3 B1 Li5 86.5(2) . .
O2 B1 Li5 44.1(2) . .
O1 B1 Li5 139.0(3) . .
O3 B1 Li3 147.3(3) . .
O2 B1 Li3 44.2(2) . .
O1 B1 Li3 81.3(2) . .
Li5 B1 Li3 63.0(2) . .
O6 B2 O4 121.6(3) . .
O6 B2 O5 121.2(3) . .
O4 B2 O5 117.2(3) . .
O6 B2 Li3 47.1(2) . 2_764
O4 B2 Li3 81.1(2) . 2_764
O5 B2 Li3 151.2(3) . 2_764
O6 B2 Li4 157.1(3) . .
O4 B2 Li4 40.54(19) . .
O5 B2 Li4 78.3(2) . .
Li3 B2 Li4 121.4(2) 2_764 .
O6 B2 Li5 128.2(2) . 1_455
O4 B2 Li5 51.2(2) . 1_455
O5 B2 Li5 90.0(2) . 1_455
Li3 B2 Li5 85.1(2) 2_764 1_455
Li4 B2 Li5 57.6(2) . 1_455
O6 B2 Li4 79.3(2) . 1_655
O4 B2 Li4 159.1(3) . 1_655
O5 B2 Li4 41.91(19) . 1_655
Li3 B2 Li4 117.7(2) 2_764 1_655
Li4 B2 Li4 119.4(2) . 1_655
Li5 B2 Li4 117.8(2) 1_455 1_655
O6 B2 Li1 40.82(18) . 2_665
O4 B2 Li1 102.7(2) . 2_665
O5 B2 Li1 123.7(3) . 2_665
Li3 B2 Li1 67.6(2) 2_764 2_665
Li4 B2 Li1 119.8(2) . 2_665
Li5 B2 Li1 146.0(2) 1_455 2_665
Li4 B2 Li1 93.5(2) 1_655 2_665
O8 B3 O9 121.5(3) . .
O8 B3 O7 119.9(3) . 1_455
O9 B3 O7 118.6(3) . 1_455
O8 B3 Li6 40.6(2) . .
O9 B3 Li6 157.9(3) . .
O7 B3 Li6 80.7(2) 1_455 .
O8 B3 Li1 161.1(3) . 1_455
O9 B3 Li1 77.0(2) . 1_455
O7 B3 Li1 41.77(19) 1_455 1_455
Li6 B3 Li1 122.3(3) . 1_455
O8 B3 Li6 105.8(3) . 2_456
O9 B3 Li6 118.2(3) . 2_456
O7 B3 Li6 40.5(2) 1_455 2_456
Li6 B3 Li6 68.6(2) . 2_456
Li1 B3 Li6 63.6(2) 1_455 2_456
O12 B4 O11 121.9(3) . .
O12 B4 O10 120.0(3) . .
O11 B4 O10 118.1(3) . .
O12 B4 Li8 77.8(2) . .
O11 B4 Li8 160.2(3) . .
O10 B4 Li8 42.30(19) . .
O12 B4 Li5 158.1(3) . 1_455
O11 B4 Li5 40.86(19) . 1_455
O10 B4 Li5 78.9(2) . 1_455
Li8 B4 Li5 120.7(2) . 1_455
O15 B5 O14 122.7(3) . .
O15 B5 O13 117.3(3) . .
O14 B5 O13 119.9(3) . .
O15 B5 Li4 85.5(2) . .
O14 B5 Li4 140.2(3) . .
O13 B5 Li4 45.47(19) . .
O15 B5 Li7 42.2(2) . .
O14 B5 Li7 80.5(2) . .
O13 B5 Li7 159.2(3) . .
Li4 B5 Li7 121.9(2) . .
O15 B5 Li1 98.9(2) . .
O14 B5 Li1 41.41(18) . .
O13 B5 Li1 126.9(3) . .
Li4 B5 Li1 172.2(3) . .
Li7 B5 Li1 64.7(2) . .
O18 B6 O17 121.2(3) 1_655 .
O18 B6 O16 120.7(3) 1_655 .
O17 B6 O16 118.1(3) . .
O18 B6 Li2 150.9(3) 1_655 .
O17 B6 Li2 44.9(2) . .
O16 B6 Li2 79.2(3) . .
O18 B6 Li7 97.5(3) 1_655 1_655
O17 B6 Li7 124.8(3) . 1_655
O16 B6 Li7 44.74(19) . 1_655
Li2 B6 Li7 111.1(2) . 1_655
O18 B6 Li8 89.1(2) 1_655 .
O17 B6 Li8 138.8(3) . .
O16 B6 Li8 42.48(19) . .
Li2 B6 Li8 94.9(2) . .
Li7 B6 Li8 71.1(2) 1_655 .
B1 O1 Be2 121.6(2) . 2_664
B1 O1 Li3 124.7(3) . 1_455
Be2 O1 Li3 98.0(2) 2_664 1_455
B1 O1 Li3 110.9(2) . 2_764
Be2 O1 Li3 115.4(3) 2_664 2_764
Li3 O1 Li3 78.9(3) 1_455 2_764
B1 O2 Be3 113.2(3) . 2_755
B1 O2 Li5 105.0(3) . .
Be3 O2 Li5 115.1(3) 2_755 .
B1 O2 Li3 105.1(3) . .
Be3 O2 Li3 122.7(3) 2_755 .
Li5 O2 Li3 92.9(3) . .
B1 O3 Be1 136.3(3) . .
B1 O3 Li5 121.1(3) . 1_455
Be1 O3 Li5 98.2(3) . 1_455
B1 O3 Li2 113.6(3) . 2_655
Be1 O3 Li2 84.6(3) . 2_655
Li5 O3 Li2 86.9(3) 1_455 2_655
B2 O4 Be2 130.2(3) . .
B2 O4 Li4 111.2(3) . .
Be2 O4 Li4 109.5(3) . .
B2 O4 Li5 99.0(3) . 1_455
Be2 O4 Li5 115.1(3) . 1_455
Li4 O4 Li5 80.5(3) . 1_455
B2 O5 Be4 125.9(2) . .
B2 O5 Be1 109.3(2) . .
Be4 O5 Be1 117.7(2) . .
B2 O5 Li4 109.0(3) . 1_655
Be4 O5 Li4 98.4(3) . 1_655
Be1 O5 Li4 87.8(3) . 1_655
B2 O6 Be2 145.3(3) . 1_655
B2 O6 Li3 102.2(3) . 2_764
Be2 O6 Li3 102.2(3) 1_655 2_764
B2 O6 Li1 112.9(3) . 2_665
Be2 O6 Li1 86.5(2) 1_655 2_665
Li3 O6 Li1 99.9(3) 2_764 2_665
B3 O7 Be3 125.9(3) 1_655 2_656
B3 O7 Li1 109.3(3) 1_655 .
Be3 O7 Li1 102.1(2) 2_656 .
B3 O7 Li6 112.0(3) 1_655 2_556
Be3 O7 Li6 106.2(3) 2_656 2_556
Li1 O7 Li6 97.2(3) . 2_556
B3 O8 Be3 130.0(3) . 2_656
B3 O8 Li6 110.9(3) . .
Be3 O8 Li6 119.1(3) 2_656 .
B3 O8 Li2 112.7(3) . 2_556
Be3 O8 Li2 94.6(2) 2_656 2_556
Li6 O8 Li2 59.0(3) . 2_556
B3 O9 Be2 118.3(2) . 2_565
B3 O9 Li7 118.0(3) . .
Be2 O9 Li7 116.6(3) 2_565 .
B3 O9 Li1 114.8(3) . .
Be2 O9 Li1 87.0(3) 2_565 .
Li7 O9 Li1 94.3(3) . .
B4 O10 Be1 133.4(3) . .
B4 O10 Li8 108.4(3) . .
Be1 O10 Li8 114.1(3) . .
B4 O10 Li2 104.4(3) . 2_655
Be1 O10 Li2 78.5(3) . 2_655
Li8 O10 Li2 109.9(3) . 2_655
B4 O11 Be1 138.1(3) . 1_455
B4 O11 Li5 111.3(3) . 1_455
Be1 O11 Li5 105.9(3) 1_455 1_455
B4 O11 Li4 117.0(3) . .
Be1 O11 Li4 87.4(3) 1_455 .
Li5 O11 Li4 80.2(3) 1_455 .
B4 O12 Be5 120.6(3) . .
B4 O12 Li8 116.6(3) . 1_455
Be5 O12 Li8 106.6(2) . 1_455
B4 O12 Li8 113.8(2) . 2_655
Be5 O12 Li8 112.9(2) . 2_655
Li8 O12 Li8 79.0(3) 1_455 2_655
B5 O13 Be4 136.5(3) . .
B5 O13 Be4 121.4(2) . 2_665
Be4 O13 Be4 88.8(2) . 2_665
B5 O13 Li4 103.3(3) . .
Be4 O13 Li4 102.3(3) . .
Be4 O13 Li4 98.0(3) 2_665 .
B5 O14 Be5 126.5(3) . .
B5 O14 Li1 111.1(3) . .
Be5 O14 Li1 113.0(3) . .
B5 O14 Li7 119.7(3) . 1_655
Be5 O14 Li7 88.3(3) . 1_655
Li1 O14 Li7 91.0(3) . 1_655
B5 O15 Be4 134.1(3) . 1_455
B5 O15 Li7 109.2(3) . .
Be4 O15 Li7 115.1(3) 1_455 .
B5 O15 Li4 101.1(2) . 2_565
Be4 O15 Li4 76.2(2) 1_455 2_565
Li7 O15 Li4 108.0(2) . 2_565
B6 O16 Be5 138.9(3) . .
B6 O16 Li8 109.0(3) . .
Be5 O16 Li8 103.2(3) . .
B6 O16 Li7 106.2(3) . 1_655
Be5 O16 Li7 87.6(3) . 1_655
Li8 O16 Li7 106.8(3) . 1_655
B6 O17 Be3 131.5(3) . .
B6 O17 Li2 105.3(3) . .
Be3 O17 Li2 116.9(3) . .
B6 O17 Li6 109.3(3) . 2_556
Be3 O17 Li6 107.5(3) . 2_556
Li2 O17 Li6 68.8(3) . 2_556
B6 O18 Be5 128.7(3) 1_455 .
B6 O18 Li2 119.5(3) 1_455 .
Be5 O18 Li2 100.7(3) . .
B6 O18 Li6 115.7(3) 1_455 2_556
Be5 O18 Li6 105.9(3) . 2_556
Li2 O18 Li6 71.8(3) . 2_556

loop_
_geom_bond_atom_site_label_1
_geom_bond_atom_site_label_2
_geom_bond_distance
_geom_bond_site_symmetry_2
Li1 O7 1.914(6) .
Li1 O14 1.948(6) .
Li1 O9 1.987(6) .
Li1 O6 2.007(7) 2_665
Li1 Be2 2.521(7) 2_565
Li1 B3 2.710(7) 1_655
Li1 B5 2.747(7) .
Li1 Be3 2.772(7) 2_656
Li1 Li7 2.791(8) 1_655
Li1 B2 2.829(8) 2_665
Li1 Li7 2.892(9) .
Li1 Li6 2.896(9) 2_556
Li2 O18 1.950(7) .
Li2 O17 1.959(8) .
Li2 O3 2.001(8) 2_655
Li2 O10 2.222(8) 2_655
Li2 Li6 2.328(10) 2_556
Li2 Be1 2.464(9) 2_655
Li2 O8 2.650(9) 2_556
Li2 B6 2.677(8) .
Li2 Li5 2.681(10) 2_755
Li2 Be5 2.769(9) .
Li2 Be3 3.050(8) .
Li2 Li8 3.379(10) 2_655
Li3 O2 1.885(7) .
Li3 O6 1.954(6) 2_764
Li3 O1 1.965(7) 1_655
Li3 O1 2.047(7) 2_764
Li3 Li3 2.551(13) 2_864
Li3 B2 2.608(7) 2_764
Li3 B1 2.610(8) .
Li3 Li5 2.721(9) .
Li3 Be2 2.745(8) 2_764
Li3 Be2 2.814(8) 2_664
Li3 Li1 3.032(9) 1_654
Li3 Be3 3.122(8) 2_755
Li4 O4 1.868(7) .
Li4 O13 1.939(6) .
Li4 O5 1.950(7) 1_455
Li4 O11 2.088(7) .
Li4 Be1 2.567(8) 1_455
Li4 Li5 2.591(9) 1_455
Li4 B5 2.647(7) .
Li4 O15 2.666(7) 2_565
Li4 B2 2.681(7) .
Li4 Be4 2.723(8) 1_455
Li4 Be4 2.750(8) 2_665
Li4 B2 2.760(7) 1_455
Li5 O2 1.870(7) .
Li5 O3 1.897(7) 1_655
Li5 O11 1.930(7) 1_655
Li5 O4 2.131(7) 1_655
Li5 Li4 2.591(9) 1_655
Li5 B1 2.596(7) .
Li5 Be1 2.676(8) 1_655
Li5 Li2 2.681(10) 2_755
Li5 B2 2.702(8) 1_655
Li5 B4 2.749(8) 1_655
Li5 Be1 2.820(8) .
Li6 O8 1.869(7) .
Li6 O7 1.946(8) 2_556
Li6 O18 2.019(7) 2_556
Li6 O17 2.154(8) 2_556
Li6 Li2 2.328(10) 2_556
Li6 B3 2.681(8) .
Li6 B3 2.781(8) 2_456
Li6 Be3 2.877(8) 1_455
Li6 Li1 2.896(9) 2_556
Li6 Be5 2.927(8) 2_556
Li6 Be3 3.011(9) 2_656
Li6 Be3 3.056(8) 2_556
Li7 O15 1.890(7) .
Li7 O9 1.959(6) .
Li7 O14 1.966(7) 1_455
Li7 O16 2.003(7) 1_455
Li7 Be5 2.548(8) 1_455
Li7 B5 2.658(8) .
Li7 B6 2.732(7) 1_455
Li7 Li1 2.791(8) 1_455
Li7 Be4 2.918(8) 1_455
Li7 Be2 3.082(7) 2_565
Li7 Li8 3.176(8) 1_455
Li8 O10 1.899(6) .
Li8 O16 1.953(6) .
Li8 O12 2.000(7) 1_655
Li8 O12 2.049(7) 2_655
Li8 Li8 2.575(12) 2_755
Li8 B4 2.677(7) .
Li8 B6 2.734(7) .
Li8 Be5 2.838(7) .
Li8 Be5 2.929(7) 1_655
Li8 Be1 2.936(7) .
Li8 Be5 3.084(7) 2_655
Li8 Li7 3.176(8) 1_655
Be1 O11 1.593(5) 1_655
Be1 O10 1.594(5) .
Be1 O3 1.635(5) .
Be1 O5 1.747(5) .
Be1 Li2 2.464(9) 2_655
Be1 Li4 2.567(8) 1_655
Be1 Li5 2.676(8) 1_455
Be2 O4 1.614(5) .
Be2 O6 1.652(5) 1_455
Be2 O9 1.658(5) 2_565
Be2 O1 1.662(5) 2_664
Be2 Li1 2.521(7) 2_565
Be2 Li3 2.745(8) 2_764
Be2 Li3 2.814(8) 2_664
Be2 Li7 3.082(7) 2_565
Be3 O17 1.614(5) .
Be3 O8 1.621(5) 2_656
Be3 O7 1.645(5) 2_656
Be3 O2 1.670(5) 2_755
Be3 Li1 2.772(7) 2_656
Be3 Li6 2.877(8) 1_655
Be3 Li5 2.989(8) 2_755
Be3 Li6 3.011(9) 2_656
Be3 Li6 3.056(8) 2_556
Be3 Li3 3.122(8) 2_755
Be4 O15 1.561(4) 1_655
Be4 O5 1.638(5) .
Be4 O13 1.642(5) .
Be4 O13 1.699(5) 2_665
Be4 Be4 2.337(8) 2_665
Be4 Li4 2.723(8) 1_655
Be4 Li4 2.750(8) 2_665
Be4 Li7 2.918(8) 1_655
Be5 O18 1.638(5) .
Be5 O12 1.643(5) .
Be5 O16 1.661(5) .
Be5 O14 1.681(5) .
Be5 Li7 2.548(8) 1_655
Be5 Li6 2.927(8) 2_556
Be5 Li8 2.929(7) 1_455
Be5 Li8 3.084(7) 2_655
B1 O3 1.374(4) .
B1 O2 1.379(4) .
B1 O1 1.390(4) .
B2 O6 1.361(5) .
B2 O4 1.363(4) .
B2 O5 1.419(4) .
B2 Li3 2.608(7) 2_764
B2 Li5 2.702(8) 1_455
B2 Li4 2.760(7) 1_655
B2 Li1 2.829(8) 2_665
B3 O8 1.367(4) .
B3 O9 1.379(4) .
B3 O7 1.387(5) 1_455
B3 Li1 2.710(7) 1_455
B3 Li6 2.781(8) 2_456
B4 O12 1.378(4) .
B4 O11 1.378(4) .
B4 O10 1.381(4) .
B4 Li5 2.749(8) 1_455
B5 O15 1.347(4) .
B5 O14 1.358(4) .
B5 O13 1.411(5) .
B6 O18 1.376(4) 1_655
B6 O17 1.378(5) .
B6 O16 1.380(4) .
B6 Li7 2.732(7) 1_655
O1 Be2 1.662(5) 2_664
O1 Li3 1.965(7) 1_455
O1 Li3 2.047(7) 2_764
O2 Be3 1.670(5) 2_755
O3 Li5 1.897(7) 1_455
O3 Li2 2.001(8) 2_655
O4 Li5 2.131(7) 1_455
O5 Li4 1.950(7) 1_655
O6 Be2 1.652(5) 1_655
O6 Li3 1.954(6) 2_764
O6 Li1 2.007(7) 2_665
O7 B3 1.387(5) 1_655
O7 Be3 1.645(5) 2_656
O7 Li6 1.946(8) 2_556
O8 Be3 1.621(5) 2_656
O8 Li2 2.650(9) 2_556
O9 Be2 1.658(5) 2_565
O10 Li2 2.222(8) 2_655
O11 Be1 1.593(5) 1_455
O11 Li5 1.930(7) 1_455
O12 Li8 2.000(7) 1_455
O12 Li8 2.049(7) 2_655
O13 Be4 1.699(5) 2_665
O14 Li7 1.966(7) 1_655
O15 Be4 1.561(4) 1_455
O15 Li4 2.666(7) 2_565
O16 Li7 2.003(7) 1_655
O17 Li6 2.154(8) 2_556
O18 B6 1.376(4) 1_455
O18 Li6 2.019(7) 2_556
